data_7219740
loop_
_publ_author_name
'Ou, Yan-Jun'
'Ding, Yu-Jia'
'Hong, Xu-Jia'
'Wei, Qin'
'Zheng, Zhi-Peng'
'Long, Yuhua'
'Cai, Prof. Yue-Peng'
'Yao, Xiangdong'

_publ_section_title
;
 A series of temperature-dependent CdII-complexes containing an important
 family of N-rich heterocycles from in situ conversion of pyridine-type
 Schiff base
;
_journal_name_full 'RSC Adv.'
_journal_paper_doi 10.1039/C4RA16198J
_journal_year 2015
_chemical_formula_sum 'C18 H12 Cd2 Cl3 N4 O2'
_chemical_formula_weight 647.47
_chemical_name_systematic
; 
 ? 
;
_space_group_IT_number 14
_symmetry_cell_setting monoclinic
_symmetry_space_group_name_Hall '-P 2ybc'
_symmetry_space_group_name_H-M 'P 1 21/c 1'
_atom_sites_solution_hydrogens geom
_atom_sites_solution_primary direct
_atom_sites_solution_secondary difmap
_audit_creation_method SHELXL-97
_audit_update_record
;
2014-10-18 deposited with the CCDC.
2015-03-03 downloaded from the CCDC.
;
_cell_angle_alpha 90.00
_cell_angle_beta 107.0280(10)
_cell_angle_gamma 90.00
_cell_formula_units_Z 4
_cell_length_a 11.7730(13)
_cell_length_b 19.686(2)
_cell_length_c 9.4109(10)
_cell_measurement_reflns_used 1257
_cell_measurement_temperature 298(2)
_cell_measurement_theta_max 19.81
_cell_measurement_theta_min 2.49
_cell_volume 2085.5(4)
_computing_cell_refinement 'Bruker SAINT'
_computing_data_collection 'Bruker APEX2'
_computing_data_reduction 'Bruker SAINT'
_computing_molecular_graphics 'Bruker SHELXTL'
_computing_publication_material 'Bruker SHELXTL'
_computing_structure_refinement 'SHELXL-97 (Sheldrick, 2008)'
_computing_structure_solution 'SHELXS-97 (Sheldrick, 2008)'
_diffrn_ambient_temperature 298(2)
_diffrn_measured_fraction_theta_full 0.999
_diffrn_measured_fraction_theta_max 0.999
_diffrn_measurement_device_type 'Bruker APEX-II CCD'
_diffrn_measurement_method '\f and \w scans'
_diffrn_radiation_monochromator graphite
_diffrn_radiation_source 'fine-focus sealed tube'
_diffrn_radiation_type MoK\a
_diffrn_radiation_wavelength 0.71073
_diffrn_reflns_av_R_equivalents 0.0570
_diffrn_reflns_av_sigmaI/netI 0.0735
_diffrn_reflns_limit_h_max 13
_diffrn_reflns_limit_h_min -13
_diffrn_reflns_limit_k_max 23
_diffrn_reflns_limit_k_min -20
_diffrn_reflns_limit_l_max 11
_diffrn_reflns_limit_l_min -11
_diffrn_reflns_number 10339
_diffrn_reflns_theta_full 24.90
_diffrn_reflns_theta_max 24.90
_diffrn_reflns_theta_min 1.81
_exptl_absorpt_coefficient_mu 2.446
_exptl_absorpt_correction_T_max 0.7920
_exptl_absorpt_correction_T_min 0.6405
_exptl_absorpt_correction_type multi-scan
_exptl_absorpt_process_details 'SADABS 9Sheldrick, 1996)'
_exptl_crystal_colour colorless
_exptl_crystal_density_diffrn 2.062
_exptl_crystal_density_method 'not measured'
_exptl_crystal_description block
_exptl_crystal_F_000 1244
_exptl_crystal_size_max 0.20
_exptl_crystal_size_mid 0.15
_exptl_crystal_size_min 0.10
_refine_diff_density_max 0.782
_refine_diff_density_min -0.561
_refine_diff_density_rms 0.119
_refine_ls_extinction_method none
_refine_ls_goodness_of_fit_ref 1.003
_refine_ls_hydrogen_treatment constr
_refine_ls_matrix_type full
_refine_ls_number_parameters 262
_refine_ls_number_reflns 3632
_refine_ls_number_restraints 0
_refine_ls_restrained_S_all 1.003
_refine_ls_R_factor_all 0.0955
_refine_ls_R_factor_gt 0.0475
_refine_ls_shift/su_max 0.000
_refine_ls_shift/su_mean 0.000
_refine_ls_structure_factor_coef Fsqd
_refine_ls_weighting_details 'calc w=1/[\s^2^(Fo^2^)+(0.0513P)^2^+0.0000P] where P=(Fo^2^+2Fc^2^)/3'
_refine_ls_weighting_scheme calc
_refine_ls_wR_factor_gt 0.1013
_refine_ls_wR_factor_ref 0.1217
_reflns_number_gt 2118
_reflns_number_total 3632
_reflns_threshold_expression >2sigma(I)
_cod_data_source_file c4ra16198j2.cif
_cod_data_source_block o
_cod_depositor_comments
;
The following automatic conversions were performed:

'_symmetry_cell_setting' value 'Monoclinic' changed to 'monoclinic'
according to
/usr/data/users/saulius/crontab/automatic-downloads/rss-feeds/RSC/lib/dictionaries/cif_core.dic
dictionary named 'cif_core.dic' version 2.4.2 from 2011-04-26.

Automatic conversion script
Id: cif_fix_values 3086 2015-02-26 13:12:21Z robertas 
;
_cod_original_sg_symbol_H-M P2(1)/c
_cod_database_code 7219740

loop_
_symmetry_equiv_pos_as_xyz
'x, y, z'
'-x, y+1/2, -z+1/2'
'-x, -y, -z'
'x, -y-1/2, z-1/2'

loop_
_atom_site_label
_atom_site_type_symbol
_atom_site_fract_x
_atom_site_fract_y
_atom_site_fract_z
_atom_site_U_iso_or_equiv
_atom_site_adp_type
_atom_site_occupancy
_atom_site_symmetry_multiplicity
_atom_site_calc_flag
_atom_site_refinement_flags
Cd1 Cd 0.79561(6) 0.01457(3) 0.43721(7) 0.0553(2) Uani 1 1 d .
Cd2 Cd 0.99772(5) 0.04095(4) 0.18082(7) 0.0555(2) Uani 1 1 d .
Cl1 Cl 0.83180(19) 0.10681(11) 0.2679(2) 0.0577(6) Uani 1 1 d .
Cl2 Cl 0.9626(2) -0.05519(12) 0.3469(2) 0.0600(6) Uani 1 1 d .
Cl3 Cl 0.85186(19) 0.02862(13) -0.0778(2) 0.0695(7) Uani 1 1 d .
O1 O 1.1675(5) 0.0637(3) 0.3785(6) 0.0552(15) Uani 1 1 d .
O2 O 1.3303(6) 0.1263(4) 0.4487(8) 0.102(3) Uani 1 1 d .
N1 N 0.7502(6) 0.1106(4) 0.5801(7) 0.0561(19) Uani 1 1 d .
N2 N 0.5862(6) 0.0216(4) 0.4386(8) 0.061(2) Uani 1 1 d .
N3 N 0.6543(6) -0.0512(4) 0.2407(8) 0.061(2) Uani 1 1 d .
N4 N 1.0771(7) 0.1445(4) 0.1419(8) 0.064(2) Uani 1 1 d .
C1 C 0.8199(8) 0.1673(5) 0.6111(11) 0.075(3) Uani 1 1 d .
H1 H 0.8951 0.1654 0.5978 0.089 Uiso 1 1 calc R
C2 C 0.7854(9) 0.2259(5) 0.6601(12) 0.084(3) Uani 1 1 d .
H2 H 0.8358 0.2634 0.6809 0.100 Uiso 1 1 calc R
C3 C 0.6746(10) 0.2290(5) 0.6784(13) 0.092(4) Uani 1 1 d .
H3 H 0.6491 0.2693 0.7104 0.110 Uiso 1 1 calc R
C4 C 0.6010(9) 0.1744(5) 0.6508(11) 0.081(3) Uani 1 1 d .
H4 H 0.5256 0.1759 0.6637 0.097 Uiso 1 1 calc R
C5 C 0.6453(9) 0.1155(5) 0.6015(11) 0.069(3) Uani 1 1 d .
C6 C 0.5708(8) 0.0532(5) 0.5590(12) 0.070(3) Uani 1 1 d .
C7 C 0.5183(8) -0.0301(5) 0.3759(11) 0.065(3) Uani 1 1 d .
C8 C 0.5426(8) -0.0535(5) 0.2412(10) 0.059(2) Uani 1 1 d .
C9 C 0.4541(9) -0.0764(5) 0.1173(11) 0.071(3) Uani 1 1 d .
H9 H 0.3759 -0.0784 0.1200 0.085 Uiso 1 1 calc R
C10 C 0.4818(8) -0.0964(5) -0.0108(11) 0.073(3) Uani 1 1 d .
H10 H 0.4225 -0.1092 -0.0960 0.088 Uiso 1 1 calc R
C11 C 0.6006(10) -0.0967(5) -0.0072(11) 0.084(3) Uani 1 1 d .
H11 H 0.6240 -0.1134 -0.0867 0.101 Uiso 1 1 calc R
C12 C 0.6825(8) -0.0715(5) 0.1177(10) 0.069(3) Uani 1 1 d .
H12 H 0.7613 -0.0682 0.1177 0.083 Uiso 1 1 calc R
C13 C 1.0293(9) 0.1874(6) 0.0324(11) 0.084(3) Uani 1 1 d .
H13 H 0.9608 0.1744 -0.0408 0.101 Uiso 1 1 calc R
C14 C 1.0769(13) 0.2508(6) 0.0222(14) 0.095(4) Uani 1 1 d .
H14 H 1.0403 0.2800 -0.0554 0.114 Uiso 1 1 calc R
C15 C 1.1759(11) 0.2695(6) 0.1252(14) 0.092(4) Uani 1 1 d .
H15 H 1.2078 0.3124 0.1212 0.110 Uiso 1 1 calc R
C16 C 1.2306(10) 0.2255(6) 0.2368(12) 0.083(3) Uani 1 1 d .
H16 H 1.3013 0.2376 0.3072 0.100 Uiso 1 1 calc R
C17 C 1.1794(8) 0.1630(5) 0.2436(10) 0.056(2) Uani 1 1 d .
C18 C 1.2288(8) 0.1140(5) 0.3675(9) 0.055(2) Uani 1 1 d .

loop_
_atom_site_aniso_label
_atom_site_aniso_U_11
_atom_site_aniso_U_22
_atom_site_aniso_U_33
_atom_site_aniso_U_23
_atom_site_aniso_U_13
_atom_site_aniso_U_12
Cd1 0.0553(4) 0.0587(5) 0.0558(4) 0.0082(3) 0.0225(3) -0.0008(3)
Cd2 0.0524(4) 0.0693(5) 0.0456(4) 0.0039(3) 0.0156(3) -0.0016(3)
Cl1 0.0655(14) 0.0506(15) 0.0633(14) 0.0106(11) 0.0286(11) 0.0043(11)
Cl2 0.0633(15) 0.0617(16) 0.0563(13) 0.0072(12) 0.0197(11) 0.0030(11)
Cl3 0.0539(14) 0.108(2) 0.0455(12) 0.0010(13) 0.0124(11) 0.0164(13)
O1 0.054(4) 0.063(4) 0.043(3) 0.005(3) 0.005(3) -0.008(3)
O2 0.078(5) 0.093(6) 0.112(6) 0.023(5) -0.008(5) -0.021(4)
N1 0.042(4) 0.062(5) 0.067(5) 0.004(4) 0.021(4) 0.000(4)
N2 0.058(5) 0.059(5) 0.065(5) -0.003(4) 0.015(4) -0.001(4)
N3 0.044(4) 0.063(5) 0.076(5) 0.003(4) 0.021(4) -0.003(4)
N4 0.060(5) 0.078(6) 0.058(5) 0.017(5) 0.022(4) 0.004(4)
C1 0.068(7) 0.058(7) 0.098(8) 0.003(6) 0.025(6) -0.012(6)
C2 0.076(8) 0.058(7) 0.115(9) -0.017(7) 0.024(7) -0.004(6)
C3 0.073(8) 0.061(8) 0.149(11) -0.026(7) 0.046(8) -0.004(6)
C4 0.075(7) 0.061(7) 0.121(9) -0.019(7) 0.051(7) -0.007(6)
C5 0.066(7) 0.062(7) 0.081(7) 0.003(6) 0.026(6) -0.009(5)
C6 0.054(6) 0.068(7) 0.085(8) -0.008(6) 0.018(5) -0.012(5)
C7 0.055(6) 0.070(7) 0.073(6) -0.019(6) 0.022(5) -0.013(5)
C8 0.052(6) 0.063(7) 0.063(6) -0.001(5) 0.021(5) 0.001(5)
C9 0.066(7) 0.068(7) 0.078(7) -0.002(6) 0.022(6) 0.001(5)
C10 0.066(7) 0.082(8) 0.066(7) -0.013(6) 0.011(5) -0.010(6)
C11 0.074(8) 0.104(9) 0.074(7) -0.025(7) 0.023(6) -0.002(6)
C12 0.053(6) 0.094(8) 0.060(6) 0.005(6) 0.018(5) 0.001(5)
C13 0.084(8) 0.092(9) 0.076(7) 0.023(7) 0.022(6) -0.005(7)
C14 0.128(11) 0.083(9) 0.088(9) 0.039(7) 0.052(8) 0.009(8)
C15 0.097(10) 0.067(8) 0.103(10) 0.014(7) 0.016(8) -0.015(7)
C16 0.090(8) 0.075(8) 0.085(8) 0.016(7) 0.026(6) 0.001(7)
C17 0.058(6) 0.058(7) 0.052(5) 0.008(5) 0.015(5) 0.007(5)
C18 0.051(6) 0.064(7) 0.047(5) -0.006(5) 0.008(5) 0.000(5)

loop_
_atom_type_symbol
_atom_type_description
_atom_type_scat_dispersion_real
_atom_type_scat_dispersion_imag
_atom_type_scat_source
C C 0.0033 0.0016 'International Tables Vol C Tables 4.2.6.8 and 6.1.1.4'
H H 0.0000 0.0000 'International Tables Vol C Tables 4.2.6.8 and 6.1.1.4'
N N 0.0061 0.0033 'International Tables Vol C Tables 4.2.6.8 and 6.1.1.4'
Cl Cl 0.1484 0.1585 'International Tables Vol C Tables 4.2.6.8 and 6.1.1.4'
Cd Cd -0.8075 1.2024 'International Tables Vol C Tables 4.2.6.8 and 6.1.1.4'
O O 0.0106 0.0060 'International Tables Vol C Tables 4.2.6.8 and 6.1.1.4'

loop_
_geom_angle_atom_site_label_1
_geom_angle_atom_site_label_2
_geom_angle_atom_site_label_3
_geom_angle
_geom_angle_site_symmetry_1
_geom_angle_site_symmetry_3
O1 Cd1 N3 98.8(2) 3_756 .
O1 Cd1 N1 97.3(2) 3_756 .
N3 Cd1 N1 127.3(2) . .
O1 Cd1 N2 90.1(2) 3_756 .
N3 Cd1 N2 65.0(2) . .
N1 Cd1 N2 65.1(2) . .
O1 Cd1 Cl1 159.99(15) 3_756 .
N3 Cd1 Cl1 96.07(18) . .
N1 Cd1 Cl1 84.08(17) . .
N2 Cd1 Cl1 108.35(18) . .
O1 Cd1 Cl2 84.37(15) 3_756 .
N3 Cd1 Cl2 83.77(17) . .
N1 Cd1 Cl2 147.75(17) . .
N2 Cd1 Cl2 147.10(19) . .
Cl1 Cd1 Cl2 84.01(7) . .
N4 Cd2 O1 70.5(2) . .
N4 Cd2 Cl3 97.1(2) . .
O1 Cd2 Cl3 163.30(14) . .
N4 Cd2 Cl2 153.0(2) . .
O1 Cd2 Cl2 84.81(15) . .
Cl3 Cd2 Cl2 109.17(8) . .
N4 Cd2 Cl3 93.04(18) . 3_755
O1 Cd2 Cl3 83.27(15) . 3_755
Cl3 Cd2 Cl3 86.37(7) . 3_755
Cl2 Cd2 Cl3 94.96(8) . 3_755
N4 Cd2 Cl1 89.24(18) . .
O1 Cd2 Cl1 101.22(14) . .
Cl3 Cd2 Cl1 89.44(7) . .
Cl2 Cd2 Cl1 84.73(7) . .
Cl3 Cd2 Cl1 175.44(7) 3_755 .
Cd1 Cl1 Cd2 96.78(7) . .
Cd2 Cl2 Cd1 94.46(7) . .
Cd2 Cl3 Cd2 93.63(7) . 3_755
C18 O1 Cd1 128.1(5) . 3_756
C18 O1 Cd2 117.8(5) . .
Cd1 O1 Cd2 113.9(2) 3_756 .
C5 N1 C1 116.3(8) . .
C5 N1 Cd1 120.2(6) . .
C1 N1 Cd1 122.0(6) . .
C7 N2 C6 121.2(8) . .
C7 N2 Cd1 115.4(6) . .
C6 N2 Cd1 114.1(6) . .
C8 N3 C12 119.2(8) . .
C8 N3 Cd1 118.1(6) . .
C12 N3 Cd1 121.1(6) . .
C13 N4 C17 117.8(8) . .
C13 N4 Cd2 125.8(7) . .
C17 N4 Cd2 116.3(6) . .
C2 C1 N1 123.4(9) . .
C2 C1 H1 118.3 . .
N1 C1 H1 118.3 . .
C1 C2 C3 118.3(10) . .
C1 C2 H2 120.8 . .
C3 C2 H2 120.8 . .
C4 C3 C2 121.4(10) . .
C4 C3 H3 119.3 . .
C2 C3 H3 119.3 . .
C3 C4 C5 116.0(9) . .
C3 C4 H4 122.0 . .
C5 C4 H4 122.0 . .
N1 C5 C4 124.6(9) . .
N1 C5 C6 113.9(9) . .
C4 C5 C6 121.4(9) . .
N2 C6 C7 120.4(8) . 3_656
N2 C6 C5 113.1(8) . .
C7 C6 C5 126.3(10) 3_656 .
N2 C7 C6 118.4(8) . 3_656
N2 C7 C8 112.7(8) . .
C6 C7 C8 128.8(9) 3_656 .
N3 C8 C9 120.7(9) . .
N3 C8 C7 116.4(8) . .
C9 C8 C7 122.9(8) . .
C8 C9 C10 120.6(9) . .
C8 C9 H9 119.7 . .
C10 C9 H9 119.7 . .
C11 C10 C9 117.9(9) . .
C11 C10 H10 121.0 . .
C9 C10 H10 121.0 . .
C12 C11 C10 117.9(9) . .
C12 C11 H11 121.1 . .
C10 C11 H11 121.1 . .
N3 C12 C11 123.4(9) . .
N3 C12 H12 118.3 . .
C11 C12 H12 118.3 . .
N4 C13 C14 122.8(11) . .
N4 C13 H13 118.6 . .
C14 C13 H13 118.6 . .
C15 C14 C13 119.1(11) . .
C15 C14 H14 120.5 . .
C13 C14 H14 120.5 . .
C14 C15 C16 119.9(11) . .
C14 C15 H15 120.0 . .
C16 C15 H15 120.0 . .
C15 C16 C17 119.1(11) . .
C15 C16 H16 120.5 . .
C17 C16 H16 120.5 . .
N4 C17 C16 121.3(9) . .
N4 C17 C18 116.1(8) . .
C16 C17 C18 122.5(9) . .
O2 C18 O1 125.6(9) . .
O2 C18 C17 116.0(9) . .
O1 C18 C17 118.4(8) . .

loop_
_geom_bond_atom_site_label_1
_geom_bond_atom_site_label_2
_geom_bond_distance
_geom_bond_site_symmetry_2
Cd1 O1 2.265(6) 3_756
Cd1 N3 2.462(7) .
Cd1 N1 2.469(7) .
Cd1 N2 2.474(7) .
Cd1 Cl1 2.533(2) .
Cd1 Cl2 2.730(2) .
Cd2 N4 2.316(8) .
Cd2 O1 2.341(5) .
Cd2 Cl3 2.546(2) .
Cd2 Cl2 2.564(2) .
Cd2 Cl3 2.638(2) 3_755
Cd2 Cl1 2.665(2) .
Cl3 Cd2 2.638(2) 3_755
O1 C18 1.246(10) .
O1 Cd1 2.265(6) 3_756
O2 C18 1.240(9) .
N1 C5 1.312(10) .
N1 C1 1.365(10) .
N2 C7 1.320(10) .
N2 C6 1.351(11) .
N3 C8 1.317(10) .
N3 C12 1.354(10) .
N4 C13 1.324(11) .
N4 C17 1.350(10) .
C1 C2 1.349(12) .
C1 H1 0.9300 .
C2 C3 1.366(13) .
C2 H2 0.9300 .
C3 C4 1.356(13) .
C3 H3 0.9300 .
C4 C5 1.405(12) .
C4 H4 0.9300 .
C5 C6 1.492(12) .
C6 C7 1.436(12) 3_656
C7 C6 1.436(12) 3_656
C7 C8 1.454(12) .
C8 C9 1.392(12) .
C9 C10 1.394(12) .
C9 H9 0.9300 .
C10 C11 1.389(12) .
C10 H10 0.9300 .
C11 C12 1.376(12) .
C11 H11 0.9300 .
C12 H12 0.9300 .
C13 C14 1.383(14) .
C13 H13 0.9300 .
C14 C15 1.330(14) .
C14 H14 0.9300 .
C15 C16 1.368(14) .
C15 H15 0.9300 .
C16 C17 1.380(12) .
C16 H16 0.9300 .
C17 C18 1.495(11) .

loop_
_geom_torsion_atom_site_label_1
_geom_torsion_atom_site_label_2
_geom_torsion_atom_site_label_3
_geom_torsion_atom_site_label_4
_geom_torsion
_geom_torsion_site_symmetry_1
_geom_torsion_site_symmetry_4
O1 Cd1 Cl1 Cd2 53.9(5) 3_756 .
N3 Cd1 Cl1 Cd2 -83.93(17) . .
N1 Cd1 Cl1 Cd2 149.10(17) . .
N2 Cd1 Cl1 Cd2 -149.6(2) . .
Cl2 Cd1 Cl1 Cd2 -0.88(7) . .
N4 Cd2 Cl1 Cd1 -152.7(2) . .
O1 Cd2 Cl1 Cd1 -82.70(16) . .
Cl3 Cd2 Cl1 Cd1 110.24(8) . .
Cl2 Cd2 Cl1 Cd1 0.93(7) . .
Cl3 Cd2 Cl1 Cd1 87.2(9) 3_755 .
N4 Cd2 Cl2 Cd1 77.0(4) . .
O1 Cd2 Cl2 Cd1 100.95(15) . .
Cl3 Cd2 Cl2 Cd1 -88.43(8) . .
Cl3 Cd2 Cl2 Cd1 -176.30(7) 3_755 .
Cl1 Cd2 Cl2 Cd1 -0.86(7) . .
O1 Cd1 Cl2 Cd2 -162.78(15) 3_756 .
N3 Cd1 Cl2 Cd2 97.70(18) . .
N1 Cd1 Cl2 Cd2 -67.9(3) . .
N2 Cd1 Cl2 Cd2 115.8(3) . .
Cl1 Cd1 Cl2 Cd2 0.91(7) . .
N4 Cd2 Cl3 Cd2 92.62(18) . 3_755
O1 Cd2 Cl3 Cd2 51.6(6) . 3_755
Cl2 Cd2 Cl3 Cd2 -93.99(8) . 3_755
Cl3 Cd2 Cl3 Cd2 0.0 3_755 3_755
Cl1 Cd2 Cl3 Cd2 -178.22(8) . 3_755
N4 Cd2 O1 C18 -7.7(6) . .
Cl3 Cd2 O1 C18 36.0(10) . .
Cl2 Cd2 O1 C18 -176.4(6) . .
Cl3 Cd2 O1 C18 88.0(6) 3_755 .
Cl1 Cd2 O1 C18 -92.8(6) . .
N4 Cd2 O1 Cd1 175.8(3) . 3_756
Cl3 Cd2 O1 Cd1 -140.5(4) . 3_756
Cl2 Cd2 O1 Cd1 7.1(2) . 3_756
Cl3 Cd2 O1 Cd1 -88.5(2) 3_755 3_756
Cl1 Cd2 O1 Cd1 90.7(2) . 3_756
O1 Cd1 N1 C5 -79.6(7) 3_756 .
N3 Cd1 N1 C5 27.3(8) . .
N2 Cd1 N1 C5 7.1(6) . .
Cl1 Cd1 N1 C5 120.5(7) . .
Cl2 Cd1 N1 C5 -170.7(5) . .
O1 Cd1 N1 C1 115.1(7) 3_756 .
N3 Cd1 N1 C1 -138.0(6) . .
N2 Cd1 N1 C1 -158.3(7) . .
Cl1 Cd1 N1 C1 -44.9(7) . .
Cl2 Cd1 N1 C1 24.0(9) . .
O1 Cd1 N2 C7 -75.4(7) 3_756 .
N3 Cd1 N2 C7 24.2(7) . .
N1 Cd1 N2 C7 -173.5(8) . .
Cl1 Cd1 N2 C7 112.4(7) . .
Cl2 Cd1 N2 C7 4.4(9) . .
O1 Cd1 N2 C6 71.7(6) 3_756 .
N3 Cd1 N2 C6 171.4(7) . .
N1 Cd1 N2 C6 -26.3(6) . .
Cl1 Cd1 N2 C6 -100.4(6) . .
Cl2 Cd1 N2 C6 151.5(5) . .
O1 Cd1 N3 C8 81.4(6) 3_756 .
N1 Cd1 N3 C8 -24.8(7) . .
N2 Cd1 N3 C8 -4.6(6) . .
Cl1 Cd1 N3 C8 -112.0(6) . .
Cl2 Cd1 N3 C8 164.7(6) . .
O1 Cd1 N3 C12 -113.3(7) 3_756 .
N1 Cd1 N3 C12 140.4(7) . .
N2 Cd1 N3 C12 160.7(8) . .
Cl1 Cd1 N3 C12 53.3(7) . .
Cl2 Cd1 N3 C12 -30.0(7) . .
O1 Cd2 N4 C13 -174.5(8) . .
Cl3 Cd2 N4 C13 17.0(8) . .
Cl2 Cd2 N4 C13 -149.1(6) . .
Cl3 Cd2 N4 C13 103.7(7) 3_755 .
Cl1 Cd2 N4 C13 -72.3(7) . .
O1 Cd2 N4 C17 3.2(6) . .
Cl3 Cd2 N4 C17 -165.3(6) . .
Cl2 Cd2 N4 C17 28.6(9) . .
Cl3 Cd2 N4 C17 -78.6(6) 3_755 .
Cl1 Cd2 N4 C17 105.4(6) . .
C5 N1 C1 C2 -0.5(14) . .
Cd1 N1 C1 C2 165.4(8) . .
N1 C1 C2 C3 -0.6(17) . .
C1 C2 C3 C4 1.1(18) . .
C2 C3 C4 C5 -0.5(18) . .
C1 N1 C5 C4 1.1(14) . .
Cd1 N1 C5 C4 -165.0(8) . .
C1 N1 C5 C6 177.2(8) . .
Cd1 N1 C5 C6 11.1(11) . .
C3 C4 C5 N1 -0.6(16) . .
C3 C4 C5 C6 -176.5(10) . .
C7 N2 C6 C7 1.6(16) . 3_656
Cd1 N2 C6 C7 -143.4(8) . 3_656
C7 N2 C6 C5 -172.7(8) . .
Cd1 N2 C6 C5 42.3(10) . .
N1 C5 C6 N2 -35.6(12) . .
C4 C5 C6 N2 140.6(10) . .
N1 C5 C6 C7 150.5(9) . 3_656
C4 C5 C6 C7 -33.3(16) . 3_656
C6 N2 C7 C6 -1.6(16) . 3_656
Cd1 N2 C7 C6 143.0(7) . 3_656
C6 N2 C7 C8 175.4(8) . .
Cd1 N2 C7 C8 -40.0(10) . .
C12 N3 C8 C9 0.0(13) . .
Cd1 N3 C8 C9 165.6(7) . .
C12 N3 C8 C7 -179.1(9) . .
Cd1 N3 C8 C7 -13.6(10) . .
N2 C7 C8 N3 35.9(12) . .
C6 C7 C8 N3 -147.5(10) 3_656 .
N2 C7 C8 C9 -143.2(9) . .
C6 C7 C8 C9 33.3(16) 3_656 .
N3 C8 C9 C10 -1.0(14) . .
C7 C8 C9 C10 178.1(9) . .
C8 C9 C10 C11 3.9(15) . .
C9 C10 C11 C12 -5.7(15) . .
C8 N3 C12 C11 -2.1(15) . .
Cd1 N3 C12 C11 -167.2(8) . .
C10 C11 C12 N3 5.0(16) . .
C17 N4 C13 C14 -2.8(15) . .
Cd2 N4 C13 C14 174.8(8) . .
N4 C13 C14 C15 1.0(17) . .
C13 C14 C15 C16 1.6(19) . .
C14 C15 C16 C17 -2.3(18) . .
C13 N4 C17 C16 2.1(13) . .
Cd2 N4 C17 C16 -175.8(7) . .
C13 N4 C17 C18 178.5(8) . .
Cd2 N4 C17 C18 0.6(10) . .
C15 C16 C17 N4 0.4(15) . .
C15 C16 C17 C18 -175.7(9) . .
Cd1 O1 C18 O2 9.1(13) 3_756 .
Cd2 O1 C18 O2 -166.9(8) . .
Cd1 O1 C18 C17 -173.3(5) 3_756 .
Cd2 O1 C18 C17 10.8(10) . .
N4 C17 C18 O2 170.2(8) . .
C16 C17 C18 O2 -13.5(13) . .
N4 C17 C18 O1 -7.7(12) . .
C16 C17 C18 O1 168.7(9) . .
